data_7037966
loop_
_publ_author_name
'Powley, Samuel L.'
'Schaefer, Louise'
'Man, Wing Y.'
'Ellis, David'
'Rosair, Georgina M.'
'Welch, Alan J.'

_publ_section_title
;
 Developing nitrosocarborane chemistry.
;
_journal_issue 8
_journal_name_full 'Dalton transactions (Cambridge, England : 2003)'
_journal_page_first 3635
_journal_page_last 3647
_journal_paper_doi 10.1039/c5dt04831a
_journal_volume 45
_journal_year 2016
_chemical_formula_moiety 'C4 H15 B10 N O2'
_chemical_formula_sum 'C4 H15 B10 N O2'
_chemical_formula_weight 217.27
_space_group_crystal_system monoclinic
_space_group_IT_number 14
_space_group_name_Hall '-P 2ybc'
_space_group_name_H-M_alt 'P 1 21/c 1'
_symmetry_space_group_name_Hall '-P 2ybc'
_symmetry_space_group_name_H-M 'P 1 21/c 1'
_atom_sites_solution_hydrogens mixed
_atom_sites_solution_primary direct
_audit_creation_date 2015-10-01
_audit_creation_method
;
Olex2 1.2
(compiled 2015.01.26 svn.r3150 for OlexSys, GUI svn.r4998)
;
_audit_update_record
;
2015-12-03 deposited with the CCDC.
2016-01-12 downloaded from the CCDC.
;
_cell_angle_alpha 90
_cell_angle_beta 106.471(6)
_cell_angle_gamma 90
_cell_formula_units_Z 8
_cell_length_a 23.339(2)
_cell_length_b 7.5382(8)
_cell_length_c 14.5428(17)
_cell_measurement_reflns_used 1509
_cell_measurement_temperature 150.0(2)
_cell_measurement_theta_max 17.99
_cell_measurement_theta_min 2.92
_cell_volume 2453.6(4)
_computing_cell_refinement 'SAINT v8.34A (Bruker, 2013)'
_computing_data_collection 'Bruker APEX2'
_computing_data_reduction 'Bruker SAINT'
_computing_molecular_graphics 'Olex2 (Dolomanov et al., 2009)'
_computing_publication_material 'Olex2 (Dolomanov et al., 2009)'
_computing_structure_refinement 'XL (Sheldrick, 2008)'
_computing_structure_solution 'ShelXS (Sheldrick, 2008)'
_diffrn_ambient_temperature 150.0(2)
_diffrn_measured_fraction_theta_full 0.991
_diffrn_measured_fraction_theta_max 0.980
_diffrn_measurement_device_type 'Bruker APEX-II CCD'
_diffrn_measurement_method '\f and \w scans'
_diffrn_radiation_monochromator graphite
_diffrn_radiation_type MoK\a
_diffrn_radiation_wavelength 0.71073
_diffrn_reflns_av_R_equivalents 0.0832
_diffrn_reflns_av_unetI/netI 0.1325
_diffrn_reflns_laue_measured_fraction_full 0.991
_diffrn_reflns_laue_measured_fraction_max 0.980
_diffrn_reflns_limit_h_max 28
_diffrn_reflns_limit_h_min 0
_diffrn_reflns_limit_k_max 9
_diffrn_reflns_limit_k_min 0
_diffrn_reflns_limit_l_max -17
_diffrn_reflns_limit_l_min 17
_diffrn_reflns_number 61791
_diffrn_reflns_point_group_measured_fraction_full 0.991
_diffrn_reflns_point_group_measured_fraction_max 0.980
_diffrn_reflns_theta_full 25.000
_diffrn_reflns_theta_max 25.781
_diffrn_reflns_theta_min 0.910
_diffrn_source 'sealed tube'
_diffrn_source_current 35.0
_diffrn_source_power 1.75
_diffrn_source_voltage 50.0
_diffrn_standards_number 0
_exptl_absorpt_coefficient_mu 0.067
_exptl_absorpt_correction_T_max 1
_exptl_absorpt_correction_T_min 0.542614
_exptl_absorpt_correction_type multi-scan
_exptl_absorpt_process_details
;
 TWINABS-2012/1 (Bruker,2012) was used for absorption correction.
 
For component 1:
 wR2(int) was 0.1146 before and 0.0774 after correction.
 The Ratio of minimum to maximum transmission not present.
 The \l/2 correction factor is Not present
 
For component 2:
 wR2(int) was 0.1460 before and 0.0707 after correction.
 The Ratio of minimum to maximum transmission not present.
 The \l/2 correction factor is Not present
 
For component 3:
 wR2(int) was 0.1199 before and 0.0764 after correction.
 The Ratio of minimum to maximum transmission is 0.71.
 The \l/2 correction factor is Not present

Final HKLF 4 output contains 59516 reflections, Rint = 0.1250
 (18625 with I > 3sig(I), Rint = 0.0912)
;
_exptl_crystal_colour blue
_exptl_crystal_colour_primary blue
_exptl_crystal_density_diffrn 1.176
_exptl_crystal_description plate
_exptl_crystal_F_000 896
_exptl_crystal_size_max 0.42
_exptl_crystal_size_mid 0.42
_exptl_crystal_size_min 0.24
_refine_diff_density_max 0.248
_refine_diff_density_min -0.307
_refine_diff_density_rms 0.060
_refine_ls_extinction_method none
_refine_ls_goodness_of_fit_ref 1.091
_refine_ls_hydrogen_treatment mixed
_refine_ls_matrix_type full
_refine_ls_number_parameters 370
_refine_ls_number_reflns 4605
_refine_ls_number_restraints 0
_refine_ls_restrained_S_all 1.091
_refine_ls_R_factor_all 0.1594
_refine_ls_R_factor_gt 0.0927
_refine_ls_shift/su_max 0.001
_refine_ls_shift/su_mean 0.000
_refine_ls_structure_factor_coef Fsqd
_refine_ls_weighting_details 'w=1/[\s^2^(Fo^2^)+(0.0545P)^2^+5.3120P] where P=(Fo^2^+2Fc^2^)/3'
_refine_ls_weighting_scheme calc
_refine_ls_wR_factor_gt 0.1910
_refine_ls_wR_factor_ref 0.2093
_reflns_Friedel_coverage 0.000
_reflns_number_gt 2855
_reflns_number_total 4605
_reflns_threshold_expression 'I > 2\s(I)'
_cod_data_source_file c5dt04831a1.cif
_cod_data_source_block slpno2s
_cod_depositor_comments 'Adding full bibliography for 7037966--7037977.cif.'
_cod_original_cell_volume 2453.6(5)
_cod_database_code 7037966
_shelx_space_group_comment
;
The symmetry employed for this shelxl refinement is uniquely defined
by the following loop, which should always be used as a source of
symmetry information in preference to the above space-group names.
They are only intended as comments.
;
_olex2_refinement_description
;
1. Twinned data refinement
 Scales: 1(10) 0(10)
2. Fixed Uiso
 At 1.2 times of:
  All B(H) groups, All C(H,H) groups
 At 1.5 times of:
  All C(H,H,H) groups
3.a Secondary CH2 refined with riding coordinates:
 C21'(H21A,H21B), C21(H21C,H21D)
3.b Idealised Me refined as rotating group:
 C23'(H23A,H23B,H23C), C23(H23D,H23E,H23F)
;
_shelx_shelxl_version_number 2014/7
_olex2_submission_special_instructions 'No special instructions were received'

loop_
_space_group_symop_operation_xyz
'x, y, z'
'-x, y+1/2, -z+1/2'
'-x, -y, -z'
'x, -y-1/2, z-1/2'

loop_
_atom_site_label
_atom_site_type_symbol
_atom_site_fract_x
_atom_site_fract_y
_atom_site_fract_z
_atom_site_U_iso_or_equiv
_atom_site_adp_type
_atom_site_occupancy
_atom_site_site_symmetry_order
_atom_site_calc_flag
_atom_site_refinement_flags_posn
C1' C 0.12200(17) 0.3667(5) 0.5737(3) 0.0272(9) Uani 1 1 d .
N1' N 0.09656(17) 0.5449(5) 0.5866(3) 0.0432(10) Uani 1 1 d .
O1' O 0.08898(18) 0.5603(5) 0.6632(3) 0.0683(12) Uani 1 1 d .
C2' C 0.13062(15) 0.3419(5) 0.4659(3) 0.0220(8) Uani 1 1 d .
B3' B 0.19371(19) 0.3768(7) 0.5627(3) 0.0281(11) Uani 1 1 d .
H3' H 0.2124(16) 0.512(6) 0.564(3) 0.034 Uiso 1 1 d R
B4' B 0.1769(2) 0.2641(7) 0.6610(3) 0.0350(12) Uani 1 1 d .
H4' H 0.1899(17) 0.327(6) 0.729(3) 0.042 Uiso 1 1 d R
B5' B 0.1036(2) 0.1742(7) 0.6191(4) 0.0359(13) Uani 1 1 d .
H5' H 0.0725(17) 0.187(5) 0.663(3) 0.043 Uiso 1 1 d R
B6' B 0.0732(2) 0.2302(6) 0.4944(3) 0.0296(11) Uani 1 1 d .
H6' H 0.0298(17) 0.268(5) 0.462(3) 0.036 Uiso 1 1 d R
B7' B 0.19255(19) 0.2172(6) 0.4732(3) 0.0269(10) Uani 1 1 d .
H7' H 0.2162(15) 0.245(5) 0.420(3) 0.032 Uiso 1 1 d R
B8' B 0.2222(2) 0.1623(7) 0.5969(3) 0.0316(11) Uani 1 1 d .
H8' H 0.2703(18) 0.149(5) 0.625(3) 0.038 Uiso 1 1 d R
B9' B 0.1663(2) 0.0382(7) 0.6313(4) 0.0345(12) Uani 1 1 d .
H9' H 0.1767(17) -0.071(6) 0.685(3) 0.041 Uiso 1 1 d R
B10' B 0.1024(2) 0.0162(7) 0.5291(4) 0.0347(12) Uani 1 1 d .
H10' H 0.0717(17) -0.093(6) 0.514(3) 0.042 Uiso 1 1 d R
B11' B 0.1194(2) 0.1262(7) 0.4318(3) 0.0295(11) Uani 1 1 d .
H11' H 0.0993(16) 0.095(5) 0.356(3) 0.035 Uiso 1 1 d R
B12' B 0.1762(2) 0.0081(7) 0.5150(3) 0.0309(11) Uani 1 1 d .
H12' H 0.1939(16) -0.114(6) 0.501(3) 0.037 Uiso 1 1 d R
C21' C 0.11487(16) 0.4950(5) 0.3950(3) 0.0276(9) Uani 1 1 d .
H21A H 0.1263 0.6087 0.4294 0.033 Uiso 1 1 calc R
H21B H 0.1374 0.4834 0.3470 0.033 Uiso 1 1 calc R
O22' O 0.05376(11) 0.4949(4) 0.34889(19) 0.0332(7) Uani 1 1 d .
C23' C 0.03831(18) 0.6412(6) 0.2836(3) 0.0378(11) Uani 1 1 d .
H23A H 0.0608 0.6329 0.2362 0.057 Uiso 1 1 calc GR
H23B H 0.0481 0.7527 0.3191 0.057 Uiso 1 1 calc GR
H23C H -0.0046 0.6378 0.2508 0.057 Uiso 1 1 calc GR
C1 C 0.38403(16) 0.6452(5) 0.9630(2) 0.0218(8) Uani 1 1 d .
N1 N 0.41071(15) 0.4695(5) 0.9989(3) 0.0357(9) Uani 1 1 d .
O1 O 0.42089(14) 0.4557(4) 1.0832(2) 0.0496(9) Uani 1 1 d .
C2 C 0.37001(15) 0.6650(5) 0.8449(2) 0.0205(8) Uani 1 1 d .
B3 B 0.31086(19) 0.6334(6) 0.8937(3) 0.0257(10) Uani 1 1 d .
H3 H 0.2920(16) 0.503(5) 0.887(3) 0.031 Uiso 1 1 d R
B4 B 0.3326(2) 0.7505(7) 1.0064(3) 0.0293(11) Uani 1 1 d .
H4 H 0.3202(15) 0.677(5) 1.070(3) 0.035 Uiso 1 1 d R
B5 B 0.4049(2) 0.8402(6) 1.0220(3) 0.0277(11) Uani 1 1 d .
H5 H 0.4377(16) 0.836(5) 1.091(3) 0.033 Uiso 1 1 d R
B6 B 0.43022(19) 0.7806(6) 0.9198(3) 0.0232(10) Uani 1 1 d .
H6 H 0.4755(15) 0.727(5) 0.927(2) 0.028 Uiso 1 1 d R
B7 B 0.30743(19) 0.7917(6) 0.8006(3) 0.0268(10) Uani 1 1 d .
H7 H 0.2800(16) 0.747(5) 0.731(3) 0.032 Uiso 1 1 d R
B8 B 0.2832(2) 0.8475(7) 0.9020(3) 0.0279(11) Uani 1 1 d .
H8 H 0.2347(17) 0.859(5) 0.889(3) 0.033 Uiso 1 1 d R
B9 B 0.34134(19) 0.9771(6) 0.9815(3) 0.0258(10) Uani 1 1 d .
H9 H 0.3314(15) 1.076(5) 1.022(3) 0.031 Uiso 1 1 d R
B10 B 0.40183(19) 0.9939(6) 0.9288(3) 0.0258(10) Uani 1 1 d .
H10 H 0.4298(16) 1.098(6) 0.937(3) 0.031 Uiso 1 1 d R
B11 B 0.38017(19) 0.8799(6) 0.8162(3) 0.0240(10) Uani 1 1 d .
H11 H 0.3961(15) 0.914(5) 0.746(3) 0.029 Uiso 1 1 d R
B12 B 0.32612(19) 1.0010(7) 0.8549(3) 0.0268(10) Uani 1 1 d .
H12 H 0.3047(16) 1.121(5) 0.821(3) 0.032 Uiso 1 1 d R
C21 C 0.38275(16) 0.5091(5) 0.7883(3) 0.0277(9) Uani 1 1 d .
H21C H 0.3719 0.3974 0.8151 0.033 Uiso 1 1 calc R
H21D H 0.3582 0.5187 0.7207 0.033 Uiso 1 1 calc R
O22 O 0.44311(11) 0.5055(4) 0.7923(2) 0.0336(7) Uani 1 1 d .
C23 C 0.45660(18) 0.3540(6) 0.7419(3) 0.0352(10) Uani 1 1 d .
H23D H 0.4329 0.3593 0.6745 0.053 Uiso 1 1 calc GR
H23E H 0.4468 0.2451 0.7711 0.053 Uiso 1 1 calc GR
H23F H 0.4992 0.3543 0.7459 0.053 Uiso 1 1 calc GR

loop_
_atom_site_aniso_label
_atom_site_aniso_U_11
_atom_site_aniso_U_22
_atom_site_aniso_U_33
_atom_site_aniso_U_23
_atom_site_aniso_U_13
_atom_site_aniso_U_12
C1' 0.040(2) 0.021(2) 0.027(2) 0.0050(18) 0.0196(17) 0.0088(17)
N1' 0.062(3) 0.023(2) 0.054(3) 0.0004(19) 0.032(2) 0.0097(17)
O1' 0.123(3) 0.045(2) 0.058(2) 0.0002(19) 0.061(2) 0.027(2)
C2' 0.026(2) 0.021(2) 0.019(2) 0.0045(16) 0.0082(15) -0.0016(15)
B3' 0.029(3) 0.034(3) 0.020(2) 0.002(2) 0.0052(19) -0.002(2)
B4' 0.048(3) 0.033(3) 0.023(3) 0.005(2) 0.009(2) 0.011(2)
B5' 0.051(3) 0.028(3) 0.040(3) 0.017(2) 0.032(2) 0.012(2)
B6' 0.030(3) 0.023(3) 0.039(3) 0.012(2) 0.014(2) 0.0020(19)
B7' 0.029(3) 0.029(3) 0.027(3) -0.003(2) 0.013(2) 0.0019(19)
B8' 0.031(3) 0.038(3) 0.026(3) 0.004(2) 0.010(2) 0.006(2)
B9' 0.041(3) 0.031(3) 0.035(3) 0.012(2) 0.015(2) 0.009(2)
B10' 0.034(3) 0.024(3) 0.047(3) 0.013(2) 0.013(2) 0.002(2)
B11' 0.032(3) 0.026(3) 0.031(3) -0.002(2) 0.009(2) -0.0035(19)
B12' 0.038(3) 0.023(3) 0.035(3) 0.001(2) 0.015(2) 0.008(2)
C21' 0.027(2) 0.028(2) 0.027(2) 0.0093(18) 0.0077(17) -0.0026(17)
O22' 0.0272(16) 0.0368(19) 0.0334(16) 0.0188(14) 0.0050(12) 0.0009(12)
C23' 0.043(3) 0.033(3) 0.035(3) 0.014(2) 0.007(2) 0.0054(19)
C1 0.030(2) 0.021(2) 0.0167(19) 0.0012(16) 0.0099(15) 0.0018(15)
N1 0.046(2) 0.023(2) 0.037(2) 0.0065(17) 0.0106(17) 0.0064(15)
O1 0.070(2) 0.043(2) 0.0351(19) 0.0159(16) 0.0140(16) 0.0171(16)
C2 0.021(2) 0.024(2) 0.0174(19) -0.0001(16) 0.0073(15) 0.0003(15)
B3 0.027(3) 0.021(3) 0.033(3) -0.002(2) 0.015(2) -0.0031(18)
B4 0.032(3) 0.031(3) 0.029(3) 0.000(2) 0.015(2) 0.0044(19)
B5 0.036(3) 0.028(3) 0.019(2) 0.001(2) 0.007(2) 0.0078(19)
B6 0.028(3) 0.021(3) 0.021(2) -0.0030(19) 0.0072(18) -0.0007(18)
B7 0.026(3) 0.029(3) 0.025(3) 0.004(2) 0.0064(19) -0.0001(19)
B8 0.028(3) 0.030(3) 0.027(3) -0.002(2) 0.0107(19) 0.0013(19)
B9 0.034(3) 0.021(3) 0.023(2) -0.0034(19) 0.0095(19) 0.0049(18)
B10 0.029(3) 0.021(3) 0.029(3) -0.003(2) 0.0096(19) 0.0006(19)
B11 0.031(3) 0.023(3) 0.019(2) 0.0019(19) 0.0094(18) 0.0007(18)
B12 0.034(3) 0.025(3) 0.022(2) 0.002(2) 0.0082(19) 0.007(2)
C21 0.031(2) 0.018(2) 0.035(2) -0.0104(18) 0.0109(17) -0.0001(16)
O22 0.0368(17) 0.0302(18) 0.0393(17) -0.0163(14) 0.0196(13) -0.0008(12)
C23 0.046(3) 0.030(3) 0.035(2) -0.008(2) 0.019(2) 0.0113(19)

loop_
_atom_type_symbol
_atom_type_description
_atom_type_scat_dispersion_real
_atom_type_scat_dispersion_imag
_atom_type_scat_source
C C 0.0033 0.0016 'International Tables Vol C Tables 4.2.6.8 and 6.1.1.4'
H H 0.0000 0.0000 'International Tables Vol C Tables 4.2.6.8 and 6.1.1.4'
B B 0.0013 0.0007 'International Tables Vol C Tables 4.2.6.8 and 6.1.1.4'
N N 0.0061 0.0033 'International Tables Vol C Tables 4.2.6.8 and 6.1.1.4'
O O 0.0106 0.0060 'International Tables Vol C Tables 4.2.6.8 and 6.1.1.4'

loop_
_geom_angle_atom_site_label_1
_geom_angle_atom_site_label_2
_geom_angle_atom_site_label_3
_geom_angle
N1' C1' C2' 112.3(3)
N1' C1' B3' 113.6(3)
N1' C1' B4' 123.4(4)
N1' C1' B5' 124.2(3)
N1' C1' B6' 114.2(3)
C2' C1' B3' 62.2(2)
C2' C1' B4' 112.8(3)
C2' C1' B5' 112.7(3)
C2' C1' B6' 61.9(2)
B4' C1' B3' 63.1(3)
B4' C1' B6' 116.3(3)
B5' C1' B3' 115.6(3)
B5' C1' B4' 62.9(3)
B5' C1' B6' 63.6(3)
B6' C1' B3' 116.2(3)
O1' N1' C1' 112.1(4)
C1' C2' B3' 61.2(2)
C1' C2' B6' 61.0(2)
C1' C2' B7' 109.5(3)
C1' C2' B11' 109.7(3)
B6' C2' B3' 114.5(3)
B7' C2' B3' 61.7(3)
B7' C2' B6' 114.7(3)
B11' C2' B3' 113.9(3)
B11' C2' B6' 62.5(3)
B11' C2' B7' 63.1(3)
C21' C2' C1' 119.2(3)
C21' C2' B3' 114.7(3)
C21' C2' B6' 118.5(3)
C21' C2' B7' 119.9(3)
C21' C2' B11' 122.7(3)
C1' B3' C2' 56.6(2)
C1' B3' H3' 115(2)
C1' B3' B4' 58.0(2)
C1' B3' B7' 103.0(3)
C1' B3' B8' 103.4(3)
C2' B3' H3' 113.0(19)
C2' B3' B4' 104.2(3)
C2' B3' B7' 58.0(2)
C2' B3' B8' 104.7(3)
B4' B3' H3' 127(2)
B7' B3' H3' 124(2)
B7' B3' B4' 107.6(4)
B8' B3' H3' 136.3(19)
B8' B3' B4' 59.6(3)
B8' B3' B7' 60.6(3)
C1' B4' B3' 58.9(2)
C1' B4' H4' 116(2)
C1' B4' B5' 58.2(3)
C1' B4' B8' 103.8(3)
C1' B4' B9' 103.4(3)
B3' B4' H4' 117(2)
B5' B4' B3' 108.3(3)
B5' B4' H4' 119(2)
B8' B4' B3' 59.3(3)
B8' B4' H4' 129(2)
B8' B4' B5' 108.4(4)
B9' B4' B3' 108.1(4)
B9' B4' H4' 130(2)
B9' B4' B5' 59.5(3)
B9' B4' B8' 60.9(3)
C1' B5' B4' 58.9(3)
C1' B5' H5' 116(2)
C1' B5' B6' 58.6(3)
C1' B5' B9' 104.0(3)
C1' B5' B10' 103.9(3)
B4' B5' H5' 120(2)
B4' B5' B6' 108.7(3)
B6' B5' H5' 116(2)
B9' B5' B4' 59.6(3)
B9' B5' H5' 131(2)
B9' B5' B6' 108.5(3)
B9' B5' B10' 61.2(3)
B10' B5' B4' 108.8(3)
B10' B5' H5' 128(2)
B10' B5' B6' 59.5(3)
C1' B6' C2' 57.1(2)
C1' B6' B5' 57.8(3)
C1' B6' H6' 122(2)
C1' B6' B10' 103.1(3)
C1' B6' B11' 103.0(3)
C2' B6' B5' 104.2(3)
C2' B6' H6' 119(2)
C2' B6' B10' 104.5(3)
C2' B6' B11' 57.9(2)
B5' B6' H6' 125(2)
B10' B6' B5' 59.3(3)
B10' B6' H6' 129(2)
B10' B6' B11' 60.2(3)
B11' B6' B5' 106.8(3)
B11' B6' H6' 123(2)
C2' B7' B3' 60.4(2)
C2' B7' H7' 116(2)
C2' B7' B8' 105.7(3)
C2' B7' B11' 58.4(2)
C2' B7' B12' 104.5(3)
B3' B7' H7' 119(2)
B3' B7' B8' 59.6(3)
B3' B7' B11' 109.0(3)
B3' B7' B12' 108.2(3)
B8' B7' H7' 128.9(19)
B11' B7' H7' 117.8(19)
B11' B7' B8' 108.2(3)
B12' B7' H7' 128(2)
B12' B7' B8' 60.5(3)
B12' B7' B11' 59.5(3)
B3' B8' B4' 61.1(3)
B3' B8' B7' 59.7(3)
B3' B8' H8' 118(2)
B3' B8' B9' 108.1(3)
B3' B8' B12' 107.5(3)
B4' B8' B7' 108.1(3)
B4' B8' H8' 123(2)
B4' B8' B9' 59.2(3)
B4' B8' B12' 107.2(3)
B7' B8' H8' 118(2)
B7' B8' B9' 107.3(3)
B7' B8' B12' 59.4(3)
B9' B8' H8' 127(2)
B9' B8' B12' 59.9(3)
B12' B8' H8' 124(2)
B4' B9' B8' 59.9(3)
B4' B9' H9' 124(2)
B4' B9' B10' 108.6(3)
B4' B9' B12' 108.0(3)
B5' B9' B4' 60.9(3)
B5' B9' B8' 108.7(4)
B5' B9' H9' 121(2)
B5' B9' B10' 59.6(3)
B5' B9' B12' 107.8(3)
B8' B9' H9' 124(2)
B8' B9' B10' 108.6(3)
B10' B9' H9' 119(2)
B12' B9' B8' 60.1(3)
B12' B9' H9' 121(2)
B12' B9' B10' 60.1(3)
B5' B10' B6' 61.3(3)
B5' B10' B9' 59.2(3)
B5' B10' H10' 123(2)
B5' B10' B11' 108.4(4)
B5' B10' B12' 107.1(4)
B6' B10' B9' 108.4(4)
B6' B10' H10' 117(2)
B6' B10' B11' 60.2(3)
B6' B10' B12' 107.7(3)
B9' B10' H10' 126(2)
B9' B10' B12' 59.8(3)
B11' B10' B9' 107.2(3)
B11' B10' H10' 119(2)
B11' B10' B12' 59.1(3)
B12' B10' H10' 124(2)
C2' B11' B6' 59.6(3)
C2' B11' B7' 58.6(2)
C2' B11' B10' 105.3(3)
C2' B11' H11' 119(2)
C2' B11' B12' 105.1(3)
B6' B11' B7' 108.6(3)
B6' B11' B10' 59.6(3)
B6' B11' H11' 117(2)
B7' B11' B10' 108.7(3)
B7' B11' H11' 121(2)
B10' B11' H11' 125(2)
B12' B11' B6' 108.6(3)
B12' B11' B7' 60.0(3)
B12' B11' B10' 60.8(3)
B12' B11' H11' 127(2)
B7' B12' B8' 60.2(3)
B7' B12' B9' 108.1(3)
B7' B12' B10' 108.5(3)
B7' B12' H12' 125(2)
B8' B12' B10' 108.5(4)
B8' B12' H12' 120(2)
B9' B12' B8' 60.1(3)
B9' B12' B10' 60.1(3)
B9' B12' H12' 117(2)
B10' B12' H12' 120(2)
B11' B12' B7' 60.5(3)
B11' B12' B8' 108.8(3)
B11' B12' B9' 108.2(3)
B11' B12' B10' 60.1(3)
B11' B12' H12' 125(2)
C2' C21' H21A 109.6
C2' C21' H21B 109.6
H21A C21' H21B 108.2
O22' C21' C2' 110.1(3)
O22' C21' H21A 109.6
O22' C21' H21B 109.6
C21' O22' C23' 110.5(3)
O22' C23' H23A 109.5
O22' C23' H23B 109.5
O22' C23' H23C 109.5
H23A C23' H23B 109.5
H23A C23' H23C 109.5
H23B C23' H23C 109.5
N1 C1 C2 112.4(3)
N1 C1 B3 113.9(3)
N1 C1 B4 123.5(3)
N1 C1 B5 123.9(3)
N1 C1 B6 114.2(3)
C2 C1 B3 61.8(2)
C2 C1 B4 112.9(3)
C2 C1 B5 112.8(3)
C2 C1 B6 62.1(2)
B3 C1 B6 115.8(3)
B4 C1 B3 63.5(3)
B4 C1 B5 62.7(3)
B4 C1 B6 115.9(3)
B5 C1 B3 115.8(3)
B5 C1 B6 63.5(3)
O1 N1 C1 112.4(3)
C1 C2 B3 60.8(2)
C1 C2 B6 60.8(2)
C1 C2 B7 109.7(3)
C1 C2 B11 109.8(3)
B3 C2 B6 113.9(3)
B7 C2 B3 62.5(2)
B7 C2 B6 114.0(3)
B11 C2 B3 114.3(3)
B11 C2 B6 62.4(2)
B11 C2 B7 62.7(2)
C21 C2 C1 118.8(3)
C21 C2 B3 114.7(3)
C21 C2 B6 118.7(3)
C21 C2 B7 120.5(3)
C21 C2 B11 122.9(3)
C1 B3 C2 57.4(2)
C1 B3 H3 114(2)
C1 B3 B4 57.7(2)
C1 B3 B7 103.4(3)
C1 B3 B8 103.6(3)
C2 B3 H3 116(2)
C2 B3 B4 104.6(3)
C2 B3 B7 58.0(2)
C2 B3 B8 104.6(3)
B4 B3 H3 122(2)
B7 B3 H3 128(2)
B7 B3 B4 107.6(3)
B8 B3 H3 135(2)
B8 B3 B4 60.1(3)
B8 B3 B7 60.0(3)
C1 B4 B3 58.8(2)
C1 B4 H4 115.2(19)
C1 B4 B5 58.7(2)
C1 B4 B8 103.3(3)
C1 B4 B9 103.9(3)
B3 B4 H4 114.4(19)
B5 B4 B3 108.5(3)
B5 B4 H4 121.0(18)
B5 B4 B8 108.4(3)
B8 B4 B3 58.6(3)
B8 B4 H4 127.9(18)
B9 B4 B3 107.8(3)
B9 B4 H4 132.8(19)
B9 B4 B5 59.8(3)
B9 B4 B8 60.9(3)
C1 B5 B4 58.6(2)
C1 B5 H5 118(2)
C1 B5 B6 58.9(2)
C1 B5 B9 104.0(3)
C1 B5 B10 103.6(3)
B4 B5 H5 121(2)
B4 B5 B6 108.7(3)
B6 B5 H5 117(2)
B9 B5 B4 60.0(3)
B9 B5 H5 129(2)
B9 B5 B6 108.1(3)
B9 B5 B10 60.9(3)
B10 B5 B4 108.7(3)
B10 B5 H5 127(2)
B10 B5 B6 58.9(2)
C1 B6 C2 57.1(2)
C1 B6 B5 57.6(2)
C1 B6 H6 115(2)
C1 B6 B10 103.1(3)
C1 B6 B11 103.2(3)
C2 B6 B5 104.2(3)
C2 B6 H6 116.8(19)
C2 B6 B10 104.4(3)
C2 B6 B11 57.7(2)
B5 B6 H6 122.8(18)
B10 B6 B5 59.5(3)
B10 B6 H6 134(2)
B10 B6 B11 60.7(3)
B11 B6 B5 107.6(3)
B11 B6 H6 127.4(18)
C2 B7 B3 59.5(2)
C2 B7 H7 113(2)
C2 B7 B8 105.0(3)
C2 B7 B11 58.5(2)
C2 B7 B12 104.7(3)
B3 B7 H7 113(2)
B8 B7 B3 59.0(3)
B8 B7 H7 127.3(19)
B8 B7 B11 108.9(3)
B11 B7 B3 108.5(3)
B11 B7 H7 122(2)
B12 B7 B3 107.8(3)
B12 B7 H7 134(2)
B12 B7 B8 60.8(3)
B12 B7 B11 60.1(3)
B3 B8 B4 61.2(3)
B3 B8 B7 61.0(3)
B3 B8 H8 116(2)
B3 B8 B9 108.5(3)
B3 B8 B12 108.1(3)
B4 B8 H8 124(2)
B4 B8 B9 59.2(3)
B4 B8 B12 107.1(3)
B7 B8 B4 109.2(3)
B7 B8 H8 116(2)
B7 B8 B9 107.6(3)
B7 B8 B12 59.3(3)
B9 B8 H8 128(2)
B12 B8 H8 123(2)
B12 B8 B9 59.6(3)
B4 B9 B8 59.9(3)
B4 B9 H9 122(2)
B4 B9 B10 107.8(3)
B4 B9 B12 107.9(3)
B5 B9 B4 60.1(3)
B5 B9 B8 107.8(3)
B5 B9 H9 123(2)
B5 B9 B10 59.6(3)
B5 B9 B12 107.8(3)
B8 B9 H9 121(2)
B10 B9 B8 107.8(3)
B10 B9 H9 122(2)
B12 B9 B8 59.9(3)
B12 B9 H9 121(2)
B12 B9 B10 60.1(2)
B5 B10 B9 59.5(3)
B5 B10 H10 122(2)
B5 B10 B11 109.0(3)
B5 B10 B12 107.4(3)
B6 B10 B5 61.6(3)
B6 B10 B9 109.1(3)
B6 B10 H10 118(2)
B6 B10 B11 60.5(3)
B6 B10 B12 108.1(3)
B9 B10 H10 125(2)
B11 B10 B9 107.8(3)
B11 B10 H10 119(2)
B12 B10 B9 59.7(2)
B12 B10 H10 123(2)
B12 B10 B11 59.4(2)
C2 B11 B6 60.0(2)
C2 B11 B7 58.8(2)
C2 B11 B10 104.8(3)
C2 B11 H11 120.4(19)
C2 B11 B12 104.5(3)
B6 B11 B10 58.8(2)
B6 B11 H11 121.1(16)
B7 B11 B6 108.9(3)
B7 B11 B10 107.9(3)
B7 B11 H11 119.0(16)
B10 B11 H11 126.5(18)
B12 B11 B6 107.5(3)
B12 B11 B7 59.5(3)
B12 B11 B10 60.3(2)
B12 B11 H11 125.2(18)
B7 B12 B8 59.9(3)
B7 B12 B9 108.9(3)
B7 B12 B10 108.6(3)
B7 B12 B11 60.3(3)
B7 B12 H12 122(2)
B8 B12 B10 108.4(3)
B8 B12 H12 119(2)
B9 B12 B8 60.6(3)
B9 B12 B10 60.2(2)
B9 B12 H12 119(2)
B10 B12 H12 123(2)
B11 B12 B8 108.4(3)
B11 B12 B9 109.0(3)
B11 B12 B10 60.4(2)
B11 B12 H12 124(2)
C2 C21 H21C 109.6
C2 C21 H21D 109.6
H21C C21 H21D 108.1
O22 C21 C2 110.2(3)
O22 C21 H21C 109.6
O22 C21 H21D 109.6
C21 O22 C23 111.0(3)
O22 C23 H23D 109.5
O22 C23 H23E 109.5
O22 C23 H23F 109.5
H23D C23 H23E 109.5
H23D C23 H23F 109.5
H23E C23 H23F 109.5

loop_
_geom_bond_atom_site_label_1
_geom_bond_atom_site_label_2
_geom_bond_distance
C1' N1' 1.501(5)
C1' C2' 1.646(5)
C1' B3' 1.727(6)
C1' B4' 1.711(6)
C1' B5' 1.700(6)
C1' B6' 1.714(6)
N1' O1' 1.183(5)
C2' B3' 1.745(5)
C2' B6' 1.729(6)
C2' B7' 1.702(6)
C2' B11' 1.698(6)
C2' C21' 1.522(5)
B3' H3' 1.11(4)
B3' B4' 1.798(7)
B3' B7' 1.767(7)
B3' B8' 1.765(7)
B4' H4' 1.07(4)
B4' B5' 1.780(8)
B4' B8' 1.771(7)
B4' B9' 1.757(8)
B5' H5' 1.10(4)
B5' B6' 1.800(7)
B5' B9' 1.756(7)
B5' B10' 1.764(8)
B6' H6' 1.03(4)
B6' B10' 1.768(7)
B6' B11' 1.779(7)
B7' H7' 1.09(4)
B7' B8' 1.783(7)
B7' B11' 1.778(6)
B7' B12' 1.769(7)
B8' H8' 1.08(4)
B8' B9' 1.789(7)
B8' B12' 1.789(7)
B9' H9' 1.11(4)
B9' B10' 1.791(7)
B9' B12' 1.785(7)
B10' H10' 1.07(4)
B10' B11' 1.779(7)
B10' B12' 1.792(7)
B11' H11' 1.09(4)
B11' B12' 1.761(7)
B12' H12' 1.06(4)
C21' H21A 0.9900
C21' H21B 0.9900
C21' O22' 1.393(4)
O22' C23' 1.433(5)
C23' H23A 0.9800
C23' H23B 0.9800
C23' H23C 0.9800
C1 N1 1.494(5)
C1 C2 1.661(5)
C1 B3 1.721(6)
C1 B4 1.702(6)
C1 B5 1.703(6)
C1 B6 1.727(6)
N1 O1 1.185(4)
C2 B3 1.738(5)
C2 B6 1.747(5)
C2 B7 1.711(6)
C2 B11 1.706(6)
C2 C21 1.512(5)
B3 H3 1.07(4)
B3 B4 1.802(7)
B3 B7 1.790(7)
B3 B8 1.755(7)
B4 H4 1.18(4)
B4 B5 1.772(7)
B4 B8 1.783(7)
B4 B9 1.770(7)
B5 H5 1.08(4)
B5 B6 1.805(6)
B5 B9 1.766(6)
B5 B10 1.769(7)
B6 H6 1.11(4)
B6 B10 1.758(6)
B6 B11 1.788(6)
B7 H7 1.09(4)
B7 B8 1.773(6)
B7 B11 1.777(6)
B7 B12 1.763(7)
B8 H8 1.10(4)
B8 B9 1.801(6)
B8 B12 1.789(7)
B9 H9 1.02(4)
B9 B10 1.792(6)
B9 B12 1.783(6)
B10 H10 1.01(4)
B10 B11 1.791(6)
B10 B12 1.790(6)
B11 H11 1.21(4)
B11 B12 1.773(6)
B12 H12 1.08(4)
C21 H21C 0.9900
C21 H21D 0.9900
C21 O22 1.394(4)
O22 C23 1.439(5)
C23 H23D 0.9800
C23 H23E 0.9800
C23 H23F 0.9800

loop_
_geom_torsion_atom_site_label_1
_geom_torsion_atom_site_label_2
_geom_torsion_atom_site_label_3
_geom_torsion_atom_site_label_4
_geom_torsion
C1' C2' B3' B4' 34.8(3)
C1' C2' B3' B7' 136.9(3)
C1' C2' B3' B8' 96.6(3)
C1' C2' B6' B5' -35.1(3)
C1' C2' B6' B10' -96.4(3)
C1' C2' B6' B11' -136.2(3)
C1' C2' B7' B3' -39.4(3)
C1' C2' B7' B8' 0.7(4)
C1' C2' B7' B11' 102.7(3)
C1' C2' B7' B12' 63.6(4)
C1' C2' B11' B6' 40.0(3)
C1' C2' B11' B7' -102.5(3)
C1' C2' B11' B10' 0.3(4)
C1' C2' B11' B12' -63.0(4)
C1' C2' C21' O22' -83.5(4)
C1' B3' B4' B5' 32.1(3)
C1' B3' B4' B8' 133.1(4)
C1' B3' B4' B9' 95.1(4)
C1' B3' B7' C2' 35.8(3)
C1' B3' B7' B8' -98.2(3)
C1' B3' B7' B11' 2.3(4)
C1' B3' B7' B12' -60.9(4)
C1' B3' B8' B4' -39.6(3)
C1' B3' B8' B7' 97.5(3)
C1' B3' B8' B9' -2.4(4)
C1' B3' B8' B12' 60.8(4)
C1' B4' B5' B6' 32.1(3)
C1' B4' B5' B9' 133.0(3)
C1' B4' B5' B10' 95.2(3)
C1' B4' B8' B3' 40.1(3)
C1' B4' B8' B7' 1.9(5)
C1' B4' B8' B9' -97.9(4)
C1' B4' B8' B12' -60.7(4)
C1' B4' B9' B5' -39.7(3)
C1' B4' B9' B8' 98.5(3)
C1' B4' B9' B10' -2.6(4)
C1' B4' B9' B12' 61.1(4)
C1' B5' B6' C2' 34.8(3)
C1' B5' B6' B10' 133.4(3)
C1' B5' B6' B11' 95.0(3)
C1' B5' B9' B4' 40.2(3)
C1' B5' B9' B8' 2.7(5)
C1' B5' B9' B10' -98.4(4)
C1' B5' B9' B12' -60.9(4)
C1' B5' B10' B6' -39.7(3)
C1' B5' B10' B9' 98.5(4)
C1' B5' B10' B11' -0.9(4)
C1' B5' B10' B12' 61.4(4)
C1' B6' B10' B5' 39.1(3)
C1' B6' B10' B9' 2.1(4)
C1' B6' B10' B11' -97.6(3)
C1' B6' B10' B12' -61.1(4)
C1' B6' B11' C2' -36.6(3)
C1' B6' B11' B7' -3.3(4)
C1' B6' B11' B10' 97.8(3)
C1' B6' B11' B12' 60.3(4)
N1' C1' C2' B3' 105.8(4)
N1' C1' C2' B6' -106.4(4)
N1' C1' C2' B7' 145.5(3)
N1' C1' C2' B11' -147.1(3)
N1' C1' C2' C21' 1.9(5)
N1' C1' B3' C2' -103.8(3)
N1' C1' B3' B4' 116.9(4)
N1' C1' B3' B7' -140.3(3)
N1' C1' B3' B8' 157.3(3)
N1' C1' B4' B3' -101.7(4)
N1' C1' B4' B5' 114.8(4)
N1' C1' B4' B8' -141.9(4)
N1' C1' B4' B9' 155.2(4)
N1' C1' B5' B4' -113.6(4)
N1' C1' B5' B6' 102.5(4)
N1' C1' B5' B9' -154.1(4)
N1' C1' B5' B10' 142.6(4)
N1' C1' B6' C2' 103.4(3)
N1' C1' B6' B5' -117.7(4)
N1' C1' B6' B10' -157.6(3)
N1' C1' B6' B11' 140.4(3)
C2' C1' N1' O1' 178.1(4)
C2' C1' B3' B4' -139.3(3)
C2' C1' B3' B7' -36.5(3)
C2' C1' B3' B8' -98.9(3)
C2' C1' B4' B3' 38.8(3)
C2' C1' B4' B5' -104.8(4)
C2' C1' B4' B8' -1.5(5)
C2' C1' B4' B9' -64.4(4)
C2' C1' B5' B4' 104.9(3)
C2' C1' B5' B6' -39.0(3)
C2' C1' B5' B9' 64.4(4)
C2' C1' B5' B10' 1.2(4)
C2' C1' B6' B5' 138.8(3)
C2' C1' B6' B10' 98.9(3)
C2' C1' B6' B11' 37.0(3)
C2' B3' B4' C1' -34.2(3)
C2' B3' B4' B5' -2.0(4)
C2' B3' B4' B8' 98.9(4)
C2' B3' B4' B9' 60.9(4)
C2' B3' B7' B8' -134.0(3)
C2' B3' B7' B11' -33.5(3)
C2' B3' B7' B12' -96.7(3)
C2' B3' B8' B4' -98.1(3)
C2' B3' B8' B7' 39.0(3)
C2' B3' B8' B9' -60.9(4)
C2' B3' B8' B12' 2.3(4)
C2' B6' B10' B5' 98.1(3)
C2' B6' B10' B9' 61.0(4)
C2' B6' B10' B11' -38.7(3)
C2' B6' B10' B12' -2.2(4)
C2' B6' B11' B7' 33.3(3)
C2' B6' B11' B10' 134.4(3)
C2' B6' B11' B12' 96.9(3)
C2' B7' B8' B3' -40.5(3)
C2' B7' B8' B4' -1.6(4)
C2' B7' B8' B9' 60.8(4)
C2' B7' B8' B12' 98.0(3)
C2' B7' B11' B6' -33.7(3)
C2' B7' B11' B10' -96.9(4)
C2' B7' B11' B12' -134.8(3)
C2' B7' B12' B8' -100.1(3)
C2' B7' B12' B9' -62.5(4)
C2' B7' B12' B10' 1.1(4)
C2' B7' B12' B11' 38.6(3)
C2' B11' B12' B7' -38.8(3)
C2' B11' B12' B8' -1.6(4)
C2' B11' B12' B9' 62.1(4)
C2' B11' B12' B10' 99.4(4)
C2' C21' O22' C23' 178.7(3)
B3' C1' N1' O1' -113.6(4)
B3' C1' C2' B6' 147.7(3)
B3' C1' C2' B7' 39.6(3)
B3' C1' C2' B11' 107.1(3)
B3' C1' C2' C21' -103.9(4)
B3' C1' B4' B5' -143.5(4)
B3' C1' B4' B8' -40.3(3)
B3' C1' B4' B9' -103.2(4)
B3' C1' B5' B4' 36.0(3)
B3' C1' B5' B6' -107.9(4)
B3' C1' B5' B9' -4.5(5)
B3' C1' B5' B10' -67.8(4)
B3' C1' B6' C2' -31.7(3)
B3' C1' B6' B5' 107.1(4)
B3' C1' B6' B10' 67.2(4)
B3' C1' B6' B11' 5.2(4)
B3' C2' B6' C1' 30.9(3)
B3' C2' B6' B5' -4.2(4)
B3' C2' B6' B10' -65.5(4)
B3' C2' B6' B11' -105.4(4)
B3' C2' B7' B8' 40.1(3)
B3' C2' B7' B11' 142.1(3)
B3' C2' B7' B12' 103.0(3)
B3' C2' B11' B6' 106.3(3)
B3' C2' B11' B7' -36.2(3)
B3' C2' B11' B10' 66.6(4)
B3' C2' B11' B12' 3.3(4)
B3' C2' C21' O22' -152.9(3)
B3' B4' B5' C1' -32.4(3)
B3' B4' B5' B6' -0.3(5)
B3' B4' B5' B9' 100.6(4)
B3' B4' B5' B10' 62.8(4)
B3' B4' B8' B7' -38.2(3)
B3' B4' B8' B9' -138.0(3)
B3' B4' B8' B12' -100.8(3)
B3' B4' B9' B5' -101.0(4)
B3' B4' B9' B8' 37.3(3)
B3' B4' B9' B10' -63.9(4)
B3' B4' B9' B12' -0.2(4)
B3' B7' B8' B4' 38.8(3)
B3' B7' B8' B9' 101.2(4)
B3' B7' B8' B12' 138.5(3)
B3' B7' B11' C2' 34.3(3)
B3' B7' B11' B6' 0.7(5)
B3' B7' B11' B10' -62.6(4)
B3' B7' B11' B12' -100.5(4)
B3' B7' B12' B8' -37.0(3)
B3' B7' B12' B9' 0.5(4)
B3' B7' B12' B10' 64.2(4)
B3' B7' B12' B11' 101.7(3)
B3' B8' B9' B4' -38.1(3)
B3' B8' B9' B5' -0.2(5)
B3' B8' B9' B10' 63.1(4)
B3' B8' B9' B12' 100.1(4)
B3' B8' B12' B7' 36.9(3)
B3' B8' B12' B9' -101.2(4)
B3' B8' B12' B10' -64.3(4)
B3' B8' B12' B11' -0.5(4)
B4' C1' N1' O1' -41.3(6)
B4' C1' C2' B3' -39.1(3)
B4' C1' C2' B6' 108.7(4)
B4' C1' C2' B7' 0.5(4)
B4' C1' C2' B11' 68.0(4)
B4' C1' C2' C21' -143.0(3)
B4' C1' B3' C2' 139.3(3)
B4' C1' B3' B7' 102.8(4)
B4' C1' B3' B8' 40.4(3)
B4' C1' B5' B6' -143.9(3)
B4' C1' B5' B9' -40.5(3)
B4' C1' B5' B10' -103.8(4)
B4' C1' B6' C2' -103.0(3)
B4' C1' B6' B5' 35.8(3)
B4' C1' B6' B10' -4.1(4)
B4' C1' B6' B11' -66.1(4)
B4' B3' B7' C2' 96.0(3)
B4' B3' B7' B8' -38.0(3)
B4' B3' B7' B11' 62.5(4)
B4' B3' B7' B12' -0.6(4)
B4' B3' B8' B7' 137.1(3)
B4' B3' B8' B9' 37.2(3)
B4' B3' B8' B12' 100.4(4)
B4' B5' B6' C1' -32.2(3)
B4' B5' B6' C2' 2.6(4)
B4' B5' B6' B10' 101.2(4)
B4' B5' B6' B11' 62.9(4)
B4' B5' B9' B8' -37.5(3)
B4' B5' B9' B10' -138.5(4)
B4' B5' B9' B12' -101.1(4)
B4' B5' B10' B6' -101.1(4)
B4' B5' B10' B9' 37.1(3)
B4' B5' B10' B11' -62.3(4)
B4' B5' B10' B12' 0.0(4)
B4' B8' B9' B5' 37.9(3)
B4' B8' B9' B10' 101.2(4)
B4' B8' B9' B12' 138.2(3)
B4' B8' B12' B7' 101.2(4)
B4' B8' B12' B9' -36.8(3)
B4' B8' B12' B10' 0.1(4)
B4' B8' B12' B11' 63.9(4)
B4' B9' B10' B5' -37.6(3)
B4' B9' B10' B6' 0.3(5)
B4' B9' B10' B11' 63.9(4)
B4' B9' B10' B12' 100.5(4)
B4' B9' B12' B7' -0.2(4)
B4' B9' B12' B8' 37.4(3)
B4' B9' B12' B10' -101.6(4)
B4' B9' B12' B11' -64.3(4)
B5' C1' N1' O1' 36.6(6)
B5' C1' C2' B3' -108.0(4)
B5' C1' C2' B6' 39.7(3)
B5' C1' C2' B7' -68.4(4)
B5' C1' C2' B11' -0.9(4)
B5' C1' C2' C21' 148.1(3)
B5' C1' B3' C2' 103.4(4)
B5' C1' B3' B4' -35.9(4)
B5' C1' B3' B7' 66.9(4)
B5' C1' B3' B8' 4.4(4)
B5' C1' B4' B3' 143.5(4)
B5' C1' B4' B8' 103.3(4)
B5' C1' B4' B9' 40.4(3)
B5' C1' B6' C2' -138.8(3)
B5' C1' B6' B10' -39.9(3)
B5' C1' B6' B11' -101.9(3)
B5' B4' B8' B3' 100.8(3)
B5' B4' B8' B7' 62.6(4)
B5' B4' B8' B9' -37.2(3)
B5' B4' B8' B12' -0.1(4)
B5' B4' B9' B8' 138.2(3)
B5' B4' B9' B10' 37.1(3)
B5' B4' B9' B12' 100.8(4)
B5' B6' B10' B9' -37.1(3)
B5' B6' B10' B11' -136.8(4)
B5' B6' B10' B12' -100.3(4)
B5' B6' B11' C2' -96.5(3)
B5' B6' B11' B7' -63.2(4)
B5' B6' B11' B10' 38.0(3)
B5' B6' B11' B12' 0.5(4)
B5' B9' B10' B6' 38.0(3)
B5' B9' B10' B11' 101.5(4)
B5' B9' B10' B12' 138.1(4)
B5' B9' B12' B7' 64.1(4)
B5' B9' B12' B8' 101.7(4)
B5' B9' B12' B10' -37.2(3)
B5' B9' B12' B11' 0.1(5)
B5' B10' B11' C2' 0.4(4)
B5' B10' B11' B6' -39.3(3)
B5' B10' B11' B7' 61.9(4)
B5' B10' B11' B12' 99.4(4)
B5' B10' B12' B7' -63.9(4)
B5' B10' B12' B8' 0.0(4)
B5' B10' B12' B9' 36.8(3)
B5' B10' B12' B11' -101.5(4)
B6' C1' N1' O1' 110.1(4)
B6' C1' C2' B3' -147.7(3)
B6' C1' C2' B7' -108.1(3)
B6' C1' C2' B11' -40.7(3)
B6' C1' C2' C21' 108.4(4)
B6' C1' B3' C2' 31.6(3)
B6' C1' B3' B4' -107.7(4)
B6' C1' B3' B7' -4.8(4)
B6' C1' B3' B8' -67.3(4)
B6' C1' B4' B3' 107.5(4)
B6' C1' B4' B5' -36.0(3)
B6' C1' B4' B8' 67.2(4)
B6' C1' B4' B9' 4.3(4)
B6' C1' B5' B4' 143.9(3)
B6' C1' B5' B9' 103.4(4)
B6' C1' B5' B10' 40.2(3)
B6' C2' B3' C1' -30.8(3)
B6' C2' B3' B4' 4.0(4)
B6' C2' B3' B7' 106.1(4)
B6' C2' B3' B8' 65.7(4)
B6' C2' B7' B3' -105.6(4)
B6' C2' B7' B8' -65.5(4)
B6' C2' B7' B11' 36.5(3)
B6' C2' B7' B12' -2.7(4)
B6' C2' B11' B7' -142.5(3)
B6' C2' B11' B10' -39.7(3)
B6' C2' B11' B12' -103.0(3)
B6' C2' C21' O22' -12.7(5)
B6' B5' B9' B4' 101.3(4)
B6' B5' B9' B8' 63.8(5)
B6' B5' B9' B10' -37.2(3)
B6' B5' B9' B12' 0.2(5)
B6' B5' B10' B9' 138.2(4)
B6' B5' B10' B11' 38.8(3)
B6' B5' B10' B12' 101.1(4)
B6' B10' B11' C2' 39.7(3)
B6' B10' B11' B7' 101.1(4)
B6' B10' B11' B12' 138.6(4)
B6' B10' B12' B7' 0.7(5)
B6' B10' B12' B8' 64.5(4)
B6' B10' B12' B9' 101.4(4)
B6' B10' B12' B11' -37.0(3)
B6' B11' B12' B7' -101.3(4)
B6' B11' B12' B8' -64.0(4)
B6' B11' B12' B9' -0.3(5)
B6' B11' B12' B10' 37.0(3)
B7' C2' B3' C1' -136.9(3)
B7' C2' B3' B4' -102.1(4)
B7' C2' B3' B8' -40.4(3)
B7' C2' B6' C1' 99.5(3)
B7' C2' B6' B5' 64.5(4)
B7' C2' B6' B10' 3.1(4)
B7' C2' B6' B11' -36.7(3)
B7' C2' B11' B6' 142.5(3)
B7' C2' B11' B10' 102.8(3)
B7' C2' B11' B12' 39.5(3)
B7' C2' C21' O22' 136.8(3)
B7' B3' B4' C1' -94.6(3)
B7' B3' B4' B5' -62.5(4)
B7' B3' B4' B8' 38.5(3)
B7' B3' B4' B9' 0.5(4)
B7' B3' B8' B4' -137.1(4)
B7' B3' B8' B9' -99.9(4)
B7' B3' B8' B12' -36.7(3)
B7' B8' B9' B4' -101.1(4)
B7' B8' B9' B5' -63.2(4)
B7' B8' B9' B10' 0.1(5)
B7' B8' B9' B12' 37.0(3)
B7' B8' B12' B9' -138.1(3)
B7' B8' B12' B10' -101.2(4)
B7' B8' B12' B11' -37.4(3)
B7' B11' B12' B8' 37.2(3)
B7' B11' B12' B9' 100.9(4)
B7' B11' B12' B10' 138.2(4)
B8' B3' B4' C1' -133.1(4)
B8' B3' B4' B5' -100.9(4)
B8' B3' B4' B9' -38.0(3)
B8' B3' B7' C2' 134.0(3)
B8' B3' B7' B11' 100.5(4)
B8' B3' B7' B12' 37.4(3)
B8' B4' B5' C1' -95.2(4)
B8' B4' B5' B6' -63.1(4)
B8' B4' B5' B9' 37.8(3)
B8' B4' B5' B10' 0.0(4)
B8' B4' B9' B5' -138.2(3)
B8' B4' B9' B10' -101.1(4)
B8' B4' B9' B12' -37.4(3)
B8' B7' B11' C2' 97.6(3)
B8' B7' B11' B6' 63.9(4)
B8' B7' B11' B10' 0.7(5)
B8' B7' B11' B12' -37.2(3)
B8' B7' B12' B9' 37.5(3)
B8' B7' B12' B10' 101.2(4)
B8' B7' B12' B11' 138.7(3)
B8' B9' B10' B5' -101.2(4)
B8' B9' B10' B6' -63.3(4)
B8' B9' B10' B11' 0.3(5)
B8' B9' B10' B12' 36.9(3)
B8' B9' B12' B7' -37.6(3)
B8' B9' B12' B10' -138.9(4)
B8' B9' B12' B11' -101.6(4)
B9' B4' B5' C1' -133.0(3)
B9' B4' B5' B6' -101.0(4)
B9' B4' B5' B10' -37.8(3)
B9' B4' B8' B3' 138.0(3)
B9' B4' B8' B7' 99.8(4)
B9' B4' B8' B12' 37.1(3)
B9' B5' B6' C1' -95.4(4)
B9' B5' B6' C2' -60.6(4)
B9' B5' B6' B10' 38.0(3)
B9' B5' B6' B11' -0.4(5)
B9' B5' B10' B6' -138.2(4)
B9' B5' B10' B11' -99.5(4)
B9' B5' B10' B12' -37.1(3)
B9' B8' B12' B7' 138.1(3)
B9' B8' B12' B10' 36.9(3)
B9' B8' B12' B11' 100.7(4)
B9' B10' B11' C2' -62.0(4)
B9' B10' B11' B6' -101.7(4)
B9' B10' B11' B7' -0.6(5)
B9' B10' B11' B12' 36.9(3)
B9' B10' B12' B7' -100.7(4)
B9' B10' B12' B8' -36.9(3)
B9' B10' B12' B11' -138.4(4)
B10' B5' B6' C1' -133.4(3)
B10' B5' B6' C2' -98.6(3)
B10' B5' B6' B11' -38.4(3)
B10' B5' B9' B4' 138.5(4)
B10' B5' B9' B8' 101.0(4)
B10' B5' B9' B12' 37.4(3)
B10' B6' B11' C2' -134.4(3)
B10' B6' B11' B7' -101.2(4)
B10' B6' B11' B12' -37.5(3)
B10' B9' B12' B7' 101.4(4)
B10' B9' B12' B8' 138.9(4)
B10' B9' B12' B11' 37.3(3)
B10' B11' B12' B7' -138.2(4)
B10' B11' B12' B8' -101.0(4)
B10' B11' B12' B9' -37.3(3)
B11' C2' B3' C1' -100.2(3)
B11' C2' B3' B4' -65.4(4)
B11' C2' B3' B7' 36.8(3)
B11' C2' B3' B8' -3.6(4)
B11' C2' B6' C1' 136.2(3)
B11' C2' B6' B5' 101.2(3)
B11' C2' B6' B10' 39.8(3)
B11' C2' B7' B3' -142.1(3)
B11' C2' B7' B8' -102.0(4)
B11' C2' B7' B12' -39.2(3)
B11' C2' C21' O22' 61.4(5)
B11' B6' B10' B5' 136.8(4)
B11' B6' B10' B9' 99.7(4)
B11' B6' B10' B12' 36.5(3)
B11' B7' B8' B3' -101.7(4)
B11' B7' B8' B4' -62.9(4)
B11' B7' B8' B9' -0.5(4)
B11' B7' B8' B12' 36.8(3)
B11' B7' B12' B8' -138.7(3)
B11' B7' B12' B9' -101.2(4)
B11' B7' B12' B10' -37.5(3)
B11' B10' B12' B7' 37.7(3)
B11' B10' B12' B8' 101.5(4)
B11' B10' B12' B9' 138.4(4)
B12' B7' B8' B3' -138.5(3)
B12' B7' B8' B4' -99.7(4)
B12' B7' B8' B9' -37.3(3)
B12' B7' B11' C2' 134.8(3)
B12' B7' B11' B6' 101.1(4)
B12' B7' B11' B10' 37.9(3)
B12' B8' B9' B4' -138.2(3)
B12' B8' B9' B5' -100.3(4)
B12' B8' B9' B10' -36.9(3)
B12' B9' B10' B5' -138.1(4)
B12' B9' B10' B6' -100.2(4)
B12' B9' B10' B11' -36.6(3)
B12' B10' B11' C2' -98.9(3)
B12' B10' B11' B6' -138.6(4)
B12' B10' B11' B7' -37.5(3)
C21' C2' B3' C1' 111.0(4)
C21' C2' B3' B4' 145.8(3)
C21' C2' B3' B7' -112.1(4)
C21' C2' B3' B8' -152.4(3)
C21' C2' B6' C1' -109.5(4)
C21' C2' B6' B5' -144.5(4)
C21' C2' B6' B10' 154.1(4)
C21' C2' B6' B11' 114.3(4)
C21' C2' B7' B3' 103.8(4)
C21' C2' B7' B8' 143.9(4)
C21' C2' B7' B11' -114.1(4)
C21' C2' B7' B12' -153.2(3)
C21' C2' B11' B6' -107.7(4)
C21' C2' B11' B7' 109.8(4)
C21' C2' B11' B10' -147.4(3)
C21' C2' B11' B12' 149.3(3)
C1 C2 B3 B4 34.7(3)
C1 C2 B3 B7 136.5(3)
C1 C2 B3 B8 97.0(3)
C1 C2 B6 B5 -34.8(3)
C1 C2 B6 B10 -96.4(3)
C1 C2 B6 B11 -136.9(3)
C1 C2 B7 B3 -39.6(3)
C1 C2 B7 B8 -0.5(4)
C1 C2 B7 B11 102.7(3)
C1 C2 B7 B12 62.6(4)
C1 C2 B11 B6 39.4(3)
C1 C2 B11 B7 -102.5(3)
C1 C2 B11 B10 -0.2(4)
C1 C2 B11 B12 -62.7(3)
C1 C2 C21 O22 -82.3(4)
C1 B3 B4 B5 32.5(3)
C1 B3 B4 B8 133.2(3)
C1 B3 B4 B9 95.8(3)
C1 B3 B7 C2 36.6(3)
C1 B3 B7 B8 -98.2(3)
C1 B3 B7 B11 3.2(4)
C1 B3 B7 B12 -60.4(4)
C1 B3 B8 B4 -39.3(3)
C1 B3 B8 B7 97.8(3)
C1 B3 B8 B9 -2.5(4)
C1 B3 B8 B12 60.6(4)
C1 B4 B5 B6 32.3(3)
C1 B4 B5 B9 132.8(3)
C1 B4 B5 B10 94.8(3)
C1 B4 B8 B3 39.8(3)
C1 B4 B8 B7 0.8(4)
C1 B4 B8 B9 -98.7(3)
C1 B4 B8 B12 -61.9(4)
C1 B4 B9 B5 -40.2(3)
C1 B4 B9 B8 97.6(3)
C1 B4 B9 B10 -3.0(4)
C1 B4 B9 B12 60.5(4)
C1 B5 B6 C2 34.6(3)
C1 B5 B6 B10 133.2(3)
C1 B5 B6 B11 94.7(3)
C1 B5 B9 B4 40.2(3)
C1 B5 B9 B8 2.6(4)
C1 B5 B9 B10 -97.9(3)
C1 B5 B9 B12 -60.6(4)
C1 B5 B10 B6 -40.0(3)
C1 B5 B10 B9 98.7(3)
C1 B5 B10 B11 -1.2(4)
C1 B5 B10 B12 61.6(4)
C1 B6 B10 B5 39.2(3)
C1 B6 B10 B9 2.2(4)
C1 B6 B10 B11 -97.9(3)
C1 B6 B10 B12 -61.2(4)
C1 B6 B11 C2 -36.1(3)
C1 B6 B11 B7 -2.2(4)
C1 B6 B11 B10 97.8(3)
C1 B6 B11 B12 60.8(4)
N1 C1 C2 B3 106.0(3)
N1 C1 C2 B6 -106.4(3)
N1 C1 C2 B7 146.4(3)
N1 C1 C2 B11 -146.5(3)
N1 C1 C2 C21 2.2(4)
N1 C1 B3 C2 -103.7(3)
N1 C1 B3 B4 117.0(4)
N1 C1 B3 B7 -140.5(3)
N1 C1 B3 B8 157.5(3)
N1 C1 B4 B3 -102.3(4)
N1 C1 B4 B5 114.3(4)
N1 C1 B4 B8 -142.1(3)
N1 C1 B4 B9 155.1(3)
N1 C1 B5 B4 -113.7(4)
N1 C1 B5 B6 102.5(4)
N1 C1 B5 B9 -154.6(3)
N1 C1 B5 B10 142.5(3)
N1 C1 B6 C2 103.6(3)
N1 C1 B6 B5 -117.3(3)
N1 C1 B6 B10 -157.5(3)
N1 C1 B6 B11 140.0(3)
C2 C1 N1 O1 179.7(3)
C2 C1 B3 B4 -139.4(3)
C2 C1 B3 B7 -36.9(3)
C2 C1 B3 B8 -98.8(3)
C2 C1 B4 B3 38.5(3)
C2 C1 B4 B5 -104.9(3)
C2 C1 B4 B8 -1.2(4)
C2 C1 B4 B9 -64.1(4)
C2 C1 B5 B4 104.9(3)
C2 C1 B5 B6 -38.9(3)
C2 C1 B5 B9 64.0(4)
C2 C1 B5 B10 1.1(4)
C2 C1 B6 B5 139.1(3)
C2 C1 B6 B10 98.9(3)
C2 C1 B6 B11 36.4(3)
C2 B3 B4 C1 -34.5(3)
C2 B3 B4 B5 -2.1(4)
C2 B3 B4 B8 98.7(3)
C2 B3 B4 B9 61.2(4)
C2 B3 B7 B8 -134.7(3)
C2 B3 B7 B11 -33.4(3)
C2 B3 B7 B12 -97.0(3)
C2 B3 B8 B4 -98.7(3)
C2 B3 B8 B7 38.5(3)
C2 B3 B8 B9 -61.8(4)
C2 B3 B8 B12 1.3(4)
C2 B6 B10 B5 98.2(3)
C2 B6 B10 B9 61.1(4)
C2 B6 B10 B11 -39.0(3)
C2 B6 B10 B12 -2.2(4)
C2 B6 B11 B7 33.9(3)
C2 B6 B11 B10 133.9(3)
C2 B6 B11 B12 96.9(3)
C2 B7 B8 B3 -39.3(3)
C2 B7 B8 B4 -0.2(4)
C2 B7 B8 B9 62.5(4)
C2 B7 B8 B12 98.7(3)
C2 B7 B11 B6 -34.4(3)
C2 B7 B11 B10 -96.7(3)
C2 B7 B11 B12 -134.1(3)
C2 B7 B12 B8 -99.2(3)
C2 B7 B12 B9 -62.2(4)
C2 B7 B12 B10 1.8(4)
C2 B7 B12 B11 39.3(3)
C2 B11 B12 B7 -39.4(3)
C2 B11 B12 B8 -2.3(4)
C2 B11 B12 B9 62.1(4)
C2 B11 B12 B10 98.9(3)
C2 C21 O22 C23 177.8(3)
B3 C1 N1 O1 -112.3(4)
B3 C1 C2 B6 147.5(3)
B3 C1 C2 B7 40.4(3)
B3 C1 C2 B11 107.5(3)
B3 C1 C2 C21 -103.8(4)
B3 C1 B4 B5 -143.4(3)
B3 C1 B4 B8 -39.7(3)
B3 C1 B4 B9 -102.6(3)
B3 C1 B5 B4 36.3(3)
B3 C1 B5 B6 -107.5(3)
B3 C1 B5 B9 -4.6(4)
B3 C1 B5 B10 -67.5(4)
B3 C1 B6 C2 -31.7(3)
B3 C1 B6 B5 107.4(3)
B3 C1 B6 B10 67.2(4)
B3 C1 B6 B11 4.7(4)
B3 C2 B6 C1 30.8(3)
B3 C2 B6 B5 -4.0(4)
B3 C2 B6 B10 -65.6(4)
B3 C2 B6 B11 -106.0(3)
B3 C2 B7 B8 39.1(3)
B3 C2 B7 B11 142.3(3)
B3 C2 B7 B12 102.2(3)
B3 C2 B11 B6 105.4(3)
B3 C2 B11 B7 -36.5(3)
B3 C2 B11 B10 65.8(4)
B3 C2 B11 B12 3.3(4)
B3 C2 C21 O22 -151.1(3)
B3 B4 B5 C1 -32.5(3)
B3 B4 B5 B6 -0.2(4)
B3 B4 B5 B9 100.3(4)
B3 B4 B5 B10 62.3(4)
B3 B4 B8 B7 -39.0(3)
B3 B4 B8 B9 -138.5(3)
B3 B4 B8 B12 -101.7(3)
B3 B4 B9 B5 -101.4(3)
B3 B4 B9 B8 36.4(3)
B3 B4 B9 B10 -64.2(4)
B3 B4 B9 B12 -0.7(4)
B3 B7 B8 B4 39.1(3)
B3 B7 B8 B9 101.8(3)
B3 B7 B8 B12 138.0(3)
B3 B7 B11 C2 33.7(3)
B3 B7 B11 B6 -0.6(4)
B3 B7 B11 B10 -63.0(4)
B3 B7 B11 B12 -100.3(3)
B3 B7 B12 B8 -37.0(3)
B3 B7 B12 B9 0.0(4)
B3 B7 B12 B10 63.9(4)
B3 B7 B12 B11 101.5(3)
B3 B8 B9 B4 -37.7(3)
B3 B8 B9 B5 0.0(4)
B3 B8 B9 B10 62.9(4)
B3 B8 B9 B12 100.6(3)
B3 B8 B12 B7 38.0(3)
B3 B8 B12 B9 -101.3(3)
B3 B8 B12 B10 -63.4(4)
B3 B8 B12 B11 0.6(4)
B4 C1 N1 O1 -39.3(5)
B4 C1 C2 B3 -39.3(3)
B4 C1 C2 B6 108.3(3)
B4 C1 C2 B7 1.2(4)
B4 C1 C2 B11 68.2(4)
B4 C1 C2 C21 -143.0(3)
B4 C1 B3 C2 139.4(3)
B4 C1 B3 B7 102.5(3)
B4 C1 B3 B8 40.6(3)
B4 C1 B5 B6 -143.8(3)
B4 C1 B5 B9 -40.9(3)
B4 C1 B5 B10 -103.8(3)
B4 C1 B6 C2 -103.4(3)
B4 C1 B6 B5 35.7(3)
B4 C1 B6 B10 -4.5(4)
B4 C1 B6 B11 -66.9(4)
B4 B3 B7 C2 96.5(3)
B4 B3 B7 B8 -38.2(3)
B4 B3 B7 B11 63.2(4)
B4 B3 B7 B12 -0.4(4)
B4 B3 B8 B7 137.2(3)
B4 B3 B8 B9 36.8(3)
B4 B3 B8 B12 99.9(3)
B4 B5 B6 C1 -32.2(3)
B4 B5 B6 C2 2.4(4)
B4 B5 B6 B10 101.0(3)
B4 B5 B6 B11 62.5(4)
B4 B5 B9 B8 -37.6(3)
B4 B5 B9 B10 -138.1(3)
B4 B5 B9 B12 -100.8(4)
B4 B5 B10 B6 -101.0(3)
B4 B5 B10 B9 37.6(3)
B4 B5 B10 B11 -62.2(4)
B4 B5 B10 B12 0.6(4)
B4 B8 B9 B5 37.7(3)
B4 B8 B9 B10 100.7(3)
B4 B8 B9 B12 138.3(3)
B4 B8 B12 B7 102.6(3)
B4 B8 B12 B9 -36.7(3)
B4 B8 B12 B10 1.3(4)
B4 B8 B12 B11 65.2(4)
B4 B9 B10 B5 -37.4(3)
B4 B9 B10 B6 0.5(4)
B4 B9 B10 B11 64.6(4)
B4 B9 B10 B12 100.8(3)
B4 B9 B12 B7 0.5(4)
B4 B9 B12 B8 37.2(3)
B4 B9 B12 B10 -100.6(3)
B4 B9 B12 B11 -63.7(4)
B5 C1 N1 O1 38.2(5)
B5 C1 C2 B3 -108.0(3)
B5 C1 C2 B6 39.5(3)
B5 C1 C2 B7 -67.6(4)
B5 C1 C2 B11 -0.6(4)
B5 C1 C2 C21 148.2(3)
B5 C1 B3 C2 103.3(3)
B5 C1 B3 B4 -36.0(3)
B5 C1 B3 B7 66.5(4)
B5 C1 B3 B8 4.5(4)
B5 C1 B4 B3 143.4(3)
B5 C1 B4 B8 103.7(3)
B5 C1 B4 B9 40.8(3)
B5 C1 B6 C2 -139.1(3)
B5 C1 B6 B10 -40.2(3)
B5 C1 B6 B11 -102.7(3)
B5 B4 B8 B3 100.8(3)
B5 B4 B8 B7 61.8(4)
B5 B4 B8 B9 -37.7(3)
B5 B4 B8 B12 -0.9(4)
B5 B4 B9 B8 137.8(3)
B5 B4 B9 B10 37.2(3)
B5 B4 B9 B12 100.7(3)
B5 B6 B10 B9 -37.0(3)
B5 B6 B10 B11 -137.1(3)
B5 B6 B10 B12 -100.4(3)
B5 B6 B11 C2 -95.9(3)
B5 B6 B11 B7 -62.0(4)
B5 B6 B11 B10 38.0(3)
B5 B6 B11 B12 1.0(4)
B5 B9 B10 B6 37.9(3)
B5 B9 B10 B11 102.0(4)
B5 B9 B10 B12 138.3(3)
B5 B9 B12 B7 64.0(4)
B5 B9 B12 B8 100.7(4)
B5 B9 B12 B10 -37.1(3)
B5 B9 B12 B11 -0.2(4)
B5 B10 B11 C2 0.9(4)
B5 B10 B11 B6 -39.3(3)
B5 B10 B11 B7 62.3(4)
B5 B10 B11 B12 99.4(3)
B5 B10 B12 B7 -64.7(4)
B5 B10 B12 B8 -1.1(4)
B5 B10 B12 B9 36.9(3)
B5 B10 B12 B11 -102.2(4)
B6 C1 N1 O1 111.5(4)
B6 C1 C2 B3 -147.5(3)
B6 C1 C2 B7 -107.1(3)
B6 C1 C2 B11 -40.1(3)
B6 C1 C2 C21 108.7(3)
B6 C1 B3 C2 31.8(3)
B6 C1 B3 B4 -107.6(4)
B6 C1 B3 B7 -5.1(4)
B6 C1 B3 B8 -67.0(4)
B6 C1 B4 B3 107.4(3)
B6 C1 B4 B5 -36.0(3)
B6 C1 B4 B8 67.7(4)
B6 C1 B4 B9 4.8(4)
B6 C1 B5 B4 143.8(3)
B6 C1 B5 B9 102.9(3)
B6 C1 B5 B10 40.0(3)
B6 C2 B3 C1 -30.8(3)
B6 C2 B3 B4 3.8(4)
B6 C2 B3 B7 105.7(3)
B6 C2 B3 B8 66.2(4)
B6 C2 B7 B3 -105.6(3)
B6 C2 B7 B8 -66.5(4)
B6 C2 B7 B11 36.7(3)
B6 C2 B7 B12 -3.4(4)
B6 C2 B11 B7 -141.9(3)
B6 C2 B11 B10 -39.6(3)
B6 C2 B11 B12 -102.1(3)
B6 C2 C21 O22 -11.8(5)
B6 B5 B9 B4 101.6(4)
B6 B5 B9 B8 64.0(4)
B6 B5 B9 B10 -36.5(3)
B6 B5 B9 B12 0.8(4)
B6 B5 B10 B9 138.6(3)
B6 B5 B10 B11 38.8(3)
B6 B5 B10 B12 101.6(3)
B6 B10 B11 C2 40.2(3)
B6 B10 B11 B7 101.6(3)
B6 B10 B11 B12 138.6(3)
B6 B10 B12 B7 0.3(4)
B6 B10 B12 B8 63.9(4)
B6 B10 B12 B9 101.9(4)
B6 B10 B12 B11 -37.2(3)
B6 B11 B12 B7 -102.0(3)
B6 B11 B12 B8 -64.8(4)
B6 B11 B12 B9 -0.5(4)
B6 B11 B12 B10 36.4(3)
B7 C2 B3 C1 -136.5(3)
B7 C2 B3 B4 -101.8(3)
B7 C2 B3 B8 -39.5(3)
B7 C2 B6 C1 100.0(3)
B7 C2 B6 B5 65.2(4)
B7 C2 B6 B10 3.6(4)
B7 C2 B6 B11 -36.9(3)
B7 C2 B11 B6 141.9(3)
B7 C2 B11 B10 102.3(3)
B7 C2 B11 B12 39.8(3)
B7 C2 C21 O22 137.5(3)
B7 B3 B4 C1 -95.1(3)
B7 B3 B4 B5 -62.6(4)
B7 B3 B4 B8 38.2(3)
B7 B3 B4 B9 0.7(4)
B7 B3 B8 B4 -137.2(3)
B7 B3 B8 B9 -100.3(3)
B7 B3 B8 B12 -37.2(3)
B7 B8 B9 B4 -102.2(3)
B7 B8 B9 B5 -64.5(4)
B7 B8 B9 B10 -1.6(4)
B7 B8 B9 B12 36.1(3)
B7 B8 B12 B9 -139.2(3)
B7 B8 B12 B10 -101.3(3)
B7 B8 B12 B11 -37.3(3)
B7 B11 B12 B8 37.2(3)
B7 B11 B12 B9 101.5(4)
B7 B11 B12 B10 138.4(3)
B8 B3 B4 C1 -133.2(3)
B8 B3 B4 B5 -100.7(4)
B8 B3 B4 B9 -37.4(3)
B8 B3 B7 C2 134.7(3)
B8 B3 B7 B11 101.4(4)
B8 B3 B7 B12 37.8(3)
B8 B4 B5 C1 -94.6(3)
B8 B4 B5 B6 -62.4(4)
B8 B4 B5 B9 38.2(3)
B8 B4 B5 B10 0.2(4)
B8 B4 B9 B5 -137.8(3)
B8 B4 B9 B10 -100.6(3)
B8 B4 B9 B12 -37.2(3)
B8 B7 B11 C2 96.4(3)
B8 B7 B11 B6 62.0(4)
B8 B7 B11 B10 -0.3(4)
B8 B7 B11 B12 -37.7(3)
B8 B7 B12 B9 37.0(3)
B8 B7 B12 B10 101.0(3)
B8 B7 B12 B11 138.5(3)
B8 B9 B10 B5 -100.7(4)
B8 B9 B10 B6 -62.7(4)
B8 B9 B10 B11 1.4(4)
B8 B9 B10 B12 37.6(3)
B8 B9 B12 B7 -36.7(3)
B8 B9 B12 B10 -137.8(3)
B8 B9 B12 B11 -100.9(4)
B9 B4 B5 C1 -132.8(3)
B9 B4 B5 B6 -100.6(3)
B9 B4 B5 B10 -38.0(3)
B9 B4 B8 B3 138.5(3)
B9 B4 B8 B7 99.6(4)
B9 B4 B8 B12 36.8(3)
B9 B5 B6 C1 -95.8(3)
B9 B5 B6 C2 -61.2(4)
B9 B5 B6 B10 37.4(3)
B9 B5 B6 B11 -1.1(4)
B9 B5 B10 B6 -138.6(3)
B9 B5 B10 B11 -99.9(3)
B9 B5 B10 B12 -37.0(3)
B9 B8 B12 B7 139.2(3)
B9 B8 B12 B10 37.9(3)
B9 B8 B12 B11 101.9(3)
B9 B10 B11 C2 -62.1(4)
B9 B10 B11 B6 -102.3(3)
B9 B10 B11 B7 -0.7(4)
B9 B10 B11 B12 36.4(3)
B9 B10 B12 B7 -101.6(4)
B9 B10 B12 B8 -38.1(3)
B9 B10 B12 B11 -139.2(4)
B10 B5 B6 C1 -133.2(3)
B10 B5 B6 C2 -98.6(3)
B10 B5 B6 B11 -38.5(3)
B10 B5 B9 B4 138.1(3)
B10 B5 B9 B8 100.5(3)
B10 B5 B9 B12 37.3(3)
B10 B6 B11 C2 -133.9(3)
B10 B6 B11 B7 -100.0(3)
B10 B6 B11 B12 -37.0(3)
B10 B9 B12 B7 101.1(3)
B10 B9 B12 B8 137.8(3)
B10 B9 B12 B11 36.9(3)
B10 B11 B12 B7 -138.4(3)
B10 B11 B12 B8 -101.2(3)
B10 B11 B12 B9 -36.9(3)
B11 C2 B3 C1 -99.9(3)
B11 C2 B3 B4 -65.3(4)
B11 C2 B3 B7 36.6(3)
B11 C2 B3 B8 -2.9(4)
B11 C2 B6 C1 136.9(3)
B11 C2 B6 B5 102.1(3)
B11 C2 B6 B10 40.4(3)
B11 C2 B7 B3 -142.3(3)
B11 C2 B7 B8 -103.2(3)
B11 C2 B7 B12 -40.1(3)
B11 C2 C21 O22 62.2(4)
B11 B6 B10 B5 137.1(3)
B11 B6 B10 B9 100.1(3)
B11 B6 B10 B12 36.7(3)
B11 B7 B8 B3 -100.7(3)
B11 B7 B8 B4 -61.5(4)
B11 B7 B8 B9 1.2(4)
B11 B7 B8 B12 37.4(3)
B11 B7 B12 B8 -138.5(3)
B11 B7 B12 B9 -101.5(3)
B11 B7 B12 B10 -37.6(3)
B11 B10 B12 B7 37.5(3)
B11 B10 B12 B8 101.1(4)
B11 B10 B12 B9 139.2(4)
B12 B7 B8 B3 -138.0(3)
B12 B7 B8 B4 -98.9(4)
B12 B7 B8 B9 -36.2(3)
B12 B7 B11 C2 134.1(3)
B12 B7 B11 B6 99.7(3)
B12 B7 B11 B10 37.3(3)
B12 B8 B9 B4 -138.3(3)
B12 B8 B9 B5 -100.6(3)
B12 B8 B9 B10 -37.7(3)
B12 B9 B10 B5 -138.3(3)
B12 B9 B10 B6 -100.3(3)
B12 B9 B10 B11 -36.2(3)
B12 B10 B11 C2 -98.5(3)
B12 B10 B11 B6 -138.6(3)
B12 B10 B11 B7 -37.0(3)
C21 C2 B3 C1 110.5(3)
C21 C2 B3 B4 145.1(3)
C21 C2 B3 B7 -113.0(4)
C21 C2 B3 B8 -152.5(3)
C21 C2 B6 C1 -108.8(4)
C21 C2 B6 B5 -143.6(3)
C21 C2 B6 B10 154.7(3)
C21 C2 B6 B11 114.3(4)
C21 C2 B7 B3 103.8(4)
C21 C2 B7 B8 142.9(3)
C21 C2 B7 B11 -113.9(4)
C21 C2 B7 B12 -154.0(3)
C21 C2 B11 B6 -107.8(4)
C21 C2 B11 B7 110.3(4)
C21 C2 B11 B10 -147.4(3)
C21 C2 B11 B12 150.1(3)

loop_
_twin_individual_id
_twin_individual_mass_fraction_refined
1 1(10)
2 0(10)
